data_2219860
loop_
_publ_author_name
'Sridharan, Makuteswaran'
'Prasad, Karnam J. Rajendra'
'Ngendahimana, Aimable'
'Zeller, Matthias'

_publ_section_title
;
 2,2,10-Trimethyl-2,3-dihydropyrano[2,3-<i>a</i>]carbazol-4(11<i>H</i>)-one
;
_journal_coeditor_code HB2805
_journal_issue 11
_journal_name_full 'Acta Crystallographica Section E'
_journal_page_first o2157
_journal_paper_doi 10.1107/S1600536808033862
_journal_volume 64
_journal_year 2008
_chemical_formula_iupac 'C18 H17 N O2'
_chemical_formula_moiety 'C18 H17 N O2'
_chemical_formula_sum 'C18 H17 N O2'
_chemical_formula_weight 279.33
_chemical_name_systematic
;
2,2,10-Trimethyl-2,3-dihydropyrano[2,3-<i>a</i>]carbazol-4(11<i>H</i>)-one
;
_space_group_IT_number 14
_symmetry_cell_setting monoclinic
_symmetry_space_group_name_Hall '-P 2ybc'
_symmetry_space_group_name_H-M 'P 1 21/c 1'
_atom_sites_solution_hydrogens geom
_atom_sites_solution_primary direct
_atom_sites_solution_secondary difmap
_audit_creation_method SHELXL-97
_cell_angle_alpha 90.00
_cell_angle_beta 114.733(2)
_cell_angle_gamma 90.00
_cell_formula_units_Z 4
_cell_length_a 12.9740(16)
_cell_length_b 9.4195(12)
_cell_length_c 12.8444(16)
_cell_measurement_reflns_used 4194
_cell_measurement_temperature 100(2)
_cell_measurement_theta_max 31.50
_cell_measurement_theta_min 2.77
_cell_volume 1425.7(3)
_computing_cell_refinement 'SAINT (Bruker, 2007)'
_computing_data_collection 'APEX2 (Bruker, 2007)'
_computing_data_reduction 'SAINT (Bruker, 2007)'
_computing_molecular_graphics 'Mercury (CCDC, 2007)'
_computing_publication_material 'SHELXTL (Sheldrick, 2008)'
_computing_structure_refinement 'SHELXTL (Sheldrick, 2008)'
_computing_structure_solution 'SHELXTL (Sheldrick, 2008)'
_diffrn_ambient_temperature 100(2)
_diffrn_measured_fraction_theta_full 0.994
_diffrn_measured_fraction_theta_max 0.994
_diffrn_measurement_device_type 'Bruker APEXII CCD'
_diffrn_measurement_method \w
_diffrn_radiation_monochromator graphite
_diffrn_radiation_source 'fine-focus sealed tube'
_diffrn_radiation_type MoK\a
_diffrn_radiation_wavelength 0.71073
_diffrn_reflns_av_R_equivalents 0.0270
_diffrn_reflns_av_sigmaI/netI 0.0238
_diffrn_reflns_limit_h_max 17
_diffrn_reflns_limit_h_min -17
_diffrn_reflns_limit_k_max 12
_diffrn_reflns_limit_k_min -12
_diffrn_reflns_limit_l_max 17
_diffrn_reflns_limit_l_min -17
_diffrn_reflns_number 13755
_diffrn_reflns_theta_full 28.27
_diffrn_reflns_theta_max 28.27
_diffrn_reflns_theta_min 1.73
_diffrn_standards_number 0
_exptl_absorpt_coefficient_mu 0.085
_exptl_absorpt_correction_T_max 0.984
_exptl_absorpt_correction_T_min 0.886
_exptl_absorpt_correction_type multi-scan
_exptl_absorpt_process_details '(SADABS; Bruker, 2007)'
_exptl_crystal_colour yellow
_exptl_crystal_density_diffrn 1.301
_exptl_crystal_density_method 'not measured'
_exptl_crystal_description plate
_exptl_crystal_F_000 592
_exptl_crystal_size_max 0.53
_exptl_crystal_size_mid 0.43
_exptl_crystal_size_min 0.19
_refine_diff_density_max 0.312
_refine_diff_density_min -0.263
_refine_ls_extinction_method none
_refine_ls_goodness_of_fit_ref 1.026
_refine_ls_hydrogen_treatment constr
_refine_ls_matrix_type full
_refine_ls_number_parameters 193
_refine_ls_number_reflns 3526
_refine_ls_number_restraints 0
_refine_ls_restrained_S_all 1.026
_refine_ls_R_factor_all 0.0496
_refine_ls_R_factor_gt 0.0402
_refine_ls_shift/su_max 0.002
_refine_ls_shift/su_mean 0.000
_refine_ls_structure_factor_coef Fsqd
_refine_ls_weighting_details 'calc w=1/[\s^2^(Fo^2^)+(0.0532P)^2^+0.5237P] where P=(Fo^2^+2Fc^2^)/3'
_refine_ls_weighting_scheme calc
_refine_ls_wR_factor_gt 0.1023
_refine_ls_wR_factor_ref 0.1094
_reflns_number_gt 2941
_reflns_number_total 3526
_reflns_threshold_expression I>2\s(I)
_cod_data_source_file hb2805.cif
_cod_data_source_block I
_cod_original_sg_symbol_H-M 'P 21/c'
_cod_database_code 2219860
_cod_database_fobs_code 2219860

loop_
_symmetry_equiv_pos_as_xyz
'x, y, z'
'-x, y+1/2, -z+1/2'
'-x, -y, -z'
'x, -y-1/2, z-1/2'

loop_
_atom_site_type_symbol
_atom_site_label
_atom_site_fract_x
_atom_site_fract_y
_atom_site_fract_z
_atom_site_U_iso_or_equiv
_atom_site_adp_type
_atom_site_calc_flag
_atom_site_refinement_flags
_atom_site_occupancy
C C1 0.30161(12) 1.23026(14) 0.61446(11) 0.0287(3) Uani d . 1
H H1A 0.3274 1.1580 0.6749 0.043 Uiso calc R 1
H H1B 0.2199 1.2193 0.5680 0.043 Uiso calc R 1
H H1C 0.3168 1.3249 0.6493 0.043 Uiso calc R 1
C C2 0.36377(10) 1.21263(12) 0.53998(10) 0.0205(2) Uani d . 1
C C3 0.44870(10) 1.30290(13) 0.54197(11) 0.0235(3) Uani d . 1
H H3 0.4698 1.3806 0.5939 0.028 Uiso calc R 1
C C4 0.50503(11) 1.28432(13) 0.47042(11) 0.0244(3) Uani d . 1
H H4 0.5636 1.3484 0.4757 0.029 Uiso calc R 1
C C5 0.47647(10) 1.17431(13) 0.39258(10) 0.0217(2) Uani d . 1
H H5 0.5142 1.1624 0.3437 0.026 Uiso calc R 1
C C6 0.39071(10) 1.08061(12) 0.38720(10) 0.0186(2) Uani d . 1
C C7 0.33727(9) 1.09998(12) 0.46184(10) 0.0178(2) Uani d . 1
C C8 0.25796(9) 0.90879(12) 0.35603(9) 0.0165(2) Uani d . 1
C C9 0.33879(9) 0.95775(12) 0.31816(10) 0.0176(2) Uani d . 1
C C10 0.35259(10) 0.88720(13) 0.22829(10) 0.0197(2) Uani d . 1
H H10 0.4078 0.9184 0.2029 0.024 Uiso calc R 1
C C11 0.28477(10) 0.77237(13) 0.17803(10) 0.0199(2) Uani d . 1
H H11 0.2932 0.7246 0.1169 0.024 Uiso calc R 1
C C12 0.20236(10) 0.72342(12) 0.21537(10) 0.0176(2) Uani d . 1
C C13 0.19004(9) 0.79075(12) 0.30620(10) 0.0165(2) Uani d . 1
C C14 0.06708(10) 0.60905(12) 0.32183(10) 0.0208(2) Uani d . 1
C C15 0.03119(10) 0.58064(13) 0.19434(10) 0.0199(2) Uani d . 1
H H15A 0.0054 0.4810 0.1773 0.024 Uiso calc R 1
H H15B -0.0338 0.6428 0.1493 0.024 Uiso calc R 1
C C16 0.12561(10) 0.60623(12) 0.15718(10) 0.0186(2) Uani d . 1
C C17 0.15681(12) 0.50413(14) 0.39605(11) 0.0288(3) Uani d . 1
H H17A 0.2229 0.5095 0.3778 0.043 Uiso calc R 1
H H17B 0.1255 0.4078 0.3811 0.043 Uiso calc R 1
H H17C 0.1798 0.5275 0.4771 0.043 Uiso calc R 1
C C18 -0.03389(12) 0.61299(15) 0.35277(12) 0.0302(3) Uani d . 1
H H18A -0.0085 0.6424 0.4329 0.045 Uiso calc R 1
H H18B -0.0681 0.5183 0.3425 0.045 Uiso calc R 1
H H18C -0.0902 0.6808 0.3029 0.045 Uiso calc R 1
N N1 0.25730(8) 0.99440(10) 0.44254(8) 0.0176(2) Uani d . 1
H H1 0.2137 0.9838 0.4791 0.021 Uiso calc R 1
O O1 0.11424(7) 0.75262(9) 0.34888(7) 0.01967(19) Uani d . 1
O O2 0.13335(7) 0.53564(10) 0.08062(7) 0.0245(2) Uani d . 1

loop_
_atom_site_aniso_label
_atom_site_aniso_U_11
_atom_site_aniso_U_22
_atom_site_aniso_U_33
_atom_site_aniso_U_12
_atom_site_aniso_U_13
_atom_site_aniso_U_23
C1 0.0343(7) 0.0268(7) 0.0265(6) -0.0040(5) 0.0145(6) -0.0059(5)
C2 0.0223(6) 0.0185(5) 0.0189(5) 0.0003(4) 0.0068(5) 0.0011(4)
C3 0.0256(6) 0.0190(6) 0.0220(6) -0.0024(5) 0.0061(5) 0.0003(4)
C4 0.0227(6) 0.0229(6) 0.0251(6) -0.0052(5) 0.0076(5) 0.0031(5)
C5 0.0201(6) 0.0238(6) 0.0215(6) -0.0018(5) 0.0090(5) 0.0040(5)
C6 0.0187(5) 0.0185(5) 0.0182(5) 0.0004(4) 0.0074(4) 0.0025(4)
C7 0.0173(5) 0.0168(5) 0.0185(5) 0.0008(4) 0.0068(4) 0.0031(4)
C8 0.0177(5) 0.0170(5) 0.0160(5) 0.0018(4) 0.0083(4) 0.0024(4)
C9 0.0175(5) 0.0179(5) 0.0182(5) 0.0002(4) 0.0083(4) 0.0032(4)
C10 0.0192(5) 0.0229(6) 0.0209(6) -0.0001(4) 0.0122(5) 0.0022(4)
C11 0.0214(6) 0.0230(6) 0.0191(5) 0.0014(4) 0.0121(5) 0.0002(4)
C12 0.0181(5) 0.0185(5) 0.0182(5) 0.0008(4) 0.0096(4) 0.0011(4)
C13 0.0163(5) 0.0176(5) 0.0177(5) 0.0015(4) 0.0090(4) 0.0024(4)
C14 0.0255(6) 0.0189(6) 0.0219(6) -0.0073(4) 0.0137(5) -0.0034(4)
C15 0.0200(5) 0.0218(6) 0.0200(5) -0.0038(4) 0.0104(5) -0.0035(4)
C16 0.0199(5) 0.0197(6) 0.0177(5) 0.0019(4) 0.0093(4) 0.0019(4)
C17 0.0388(7) 0.0219(6) 0.0242(6) -0.0039(5) 0.0117(6) 0.0022(5)
C18 0.0349(7) 0.0347(7) 0.0312(7) -0.0148(6) 0.0237(6) -0.0103(6)
N1 0.0196(5) 0.0175(5) 0.0183(5) -0.0013(4) 0.0106(4) -0.0008(4)
O1 0.0229(4) 0.0189(4) 0.0231(4) -0.0050(3) 0.0155(4) -0.0034(3)
O2 0.0277(5) 0.0264(5) 0.0239(4) -0.0031(4) 0.0153(4) -0.0064(3)

loop_
_atom_type_symbol
_atom_type_description
_atom_type_scat_dispersion_real
_atom_type_scat_dispersion_imag
_atom_type_scat_source
C C 0.0033 0.0016 'International Tables Vol C Tables 4.2.6.8 and 6.1.1.4'
H H 0.0000 0.0000 'International Tables Vol C Tables 4.2.6.8 and 6.1.1.4'
N N 0.0061 0.0033 'International Tables Vol C Tables 4.2.6.8 and 6.1.1.4'
O O 0.0106 0.0060 'International Tables Vol C Tables 4.2.6.8 and 6.1.1.4'

loop_
_geom_angle_atom_site_label_1
_geom_angle_atom_site_label_2
_geom_angle_atom_site_label_3
_geom_angle
C2 C1 H1A 109.5
C2 C1 H1B 109.5
H1A C1 H1B 109.5
C2 C1 H1C 109.5
H1A C1 H1C 109.5
H1B C1 H1C 109.5
C3 C2 C7 115.69(11)
C3 C2 C1 123.92(11)
C7 C2 C1 120.39(11)
C2 C3 C4 122.68(12)
C2 C3 H3 118.7
C4 C3 H3 118.7
C5 C4 C3 120.85(11)
C5 C4 H4 119.6
C3 C4 H4 119.6
C4 C5 C6 118.48(11)
C4 C5 H5 120.8
C6 C5 H5 120.8
C5 C6 C7 119.46(11)
C5 C6 C9 133.93(11)
C7 C6 C9 106.61(10)
N1 C7 C2 127.88(11)
N1 C7 C6 109.30(10)
C2 C7 C6 122.81(11)
N1 C8 C13 128.38(10)
N1 C8 C9 110.17(10)
C13 C8 C9 121.44(10)
C8 C9 C10 119.89(11)
C8 C9 C6 105.94(10)
C10 C9 C6 134.16(11)
C11 C10 C9 118.78(10)
C11 C10 H10 120.6
C9 C10 H10 120.6
C10 C11 C12 121.47(11)
C10 C11 H11 119.3
C12 C11 H11 119.3
C13 C12 C11 120.07(11)
C13 C12 C16 118.57(10)
C11 C12 C16 121.31(10)
O1 C13 C12 124.94(10)
O1 C13 C8 116.73(10)
C12 C13 C8 118.31(10)
O1 C14 C18 103.62(9)
O1 C14 C17 108.49(10)
C18 C14 C17 111.68(11)
O1 C14 C15 109.02(9)
C18 C14 C15 112.03(10)
C17 C14 C15 111.62(10)
C16 C15 C14 112.81(9)
C16 C15 H15A 109.0
C14 C15 H15A 109.0
C16 C15 H15B 109.0
C14 C15 H15B 109.0
H15A C15 H15B 107.8
O2 C16 C12 123.50(11)
O2 C16 C15 121.14(11)
C12 C16 C15 115.31(10)
C14 C17 H17A 109.5
C14 C17 H17B 109.5
H17A C17 H17B 109.5
C14 C17 H17C 109.5
H17A C17 H17C 109.5
H17B C17 H17C 109.5
C14 C18 H18A 109.5
C14 C18 H18B 109.5
H18A C18 H18B 109.5
C14 C18 H18C 109.5
H18A C18 H18C 109.5
H18B C18 H18C 109.5
C8 N1 C7 107.97(10)
C8 N1 H1 126.0
C7 N1 H1 126.0
C13 O1 C14 116.68(9)

loop_
_geom_bond_atom_site_label_1
_geom_bond_atom_site_label_2
_geom_bond_distance
C1 C2 1.4963(18)
C1 H1A 0.9800
C1 H1B 0.9800
C1 H1C 0.9800
C2 C3 1.3836(17)
C2 C7 1.4010(16)
C3 C4 1.4040(19)
C3 H3 0.9500
C4 C5 1.3787(18)
C4 H4 0.9500
C5 C6 1.3991(16)
C5 H5 0.9500
C6 C7 1.4103(16)
C6 C9 1.4420(16)
C7 N1 1.3826(14)
C8 N1 1.3759(14)
C8 C13 1.3966(16)
C8 C9 1.4057(15)
C9 C10 1.4068(16)
C10 C11 1.3732(17)
C10 H10 0.9500
C11 C12 1.4195(16)
C11 H11 0.9500
C12 C13 1.3945(16)
C12 C16 1.4649(16)
C13 O1 1.3594(13)
C14 O1 1.4650(13)
C14 C18 1.5202(17)
C14 C17 1.5205(18)
C14 C15 1.5270(16)
C15 C16 1.5086(16)
C15 H15A 0.9900
C15 H15B 0.9900
C16 O2 1.2254(14)
C17 H17A 0.9800
C17 H17B 0.9800
C17 H17C 0.9800
C18 H18A 0.9800
C18 H18B 0.9800
C18 H18C 0.9800
N1 H1 0.8800

loop_
_geom_hbond_atom_site_label_D
_geom_hbond_atom_site_label_H
_geom_hbond_atom_site_label_A
_geom_hbond_site_symmetry_A
_geom_hbond_distance_DH
_geom_hbond_distance_HA
_geom_hbond_distance_DA
_geom_hbond_angle_DHA
N1 H1 O2 4_576 0.88 1.99 2.8634(13) 173
C15 H15A O1 2_545 0.99 2.59 3.5411(15) 161

loop_
_geom_torsion_atom_site_label_1
_geom_torsion_atom_site_label_2
_geom_torsion_atom_site_label_3
_geom_torsion_atom_site_label_4
_geom_torsion
C7 C2 C3 C4 0.25(18)
C1 C2 C3 C4 -179.51(12)
C2 C3 C4 C5 0.89(19)
C3 C4 C5 C6 -0.60(18)
C4 C5 C6 C7 -0.79(17)
C4 C5 C6 C9 179.38(12)
C3 C2 C7 N1 179.55(11)
C1 C2 C7 N1 -0.67(19)
C3 C2 C7 C6 -1.70(17)
C1 C2 C7 C6 178.07(11)
C5 C6 C7 N1 -179.03(10)
C9 C6 C7 N1 0.84(13)
C5 C6 C7 C2 2.02(17)
C9 C6 C7 C2 -178.11(10)
N1 C8 C9 C10 -178.90(10)
C13 C8 C9 C10 -0.10(17)
N1 C8 C9 C6 0.40(12)
C13 C8 C9 C6 179.19(10)
C5 C6 C9 C8 179.10(12)
C7 C6 C9 C8 -0.74(12)
C5 C6 C9 C10 -1.8(2)
C7 C6 C9 C10 178.40(12)
C8 C9 C10 C11 1.04(17)
C6 C9 C10 C11 -178.01(12)
C9 C10 C11 C12 -0.48(17)
C10 C11 C12 C13 -1.04(18)
C10 C11 C12 C16 176.35(11)
C11 C12 C13 O1 -179.88(10)
C16 C12 C13 O1 2.67(17)
C11 C12 C13 C8 1.94(17)
C16 C12 C13 C8 -175.51(10)
N1 C8 C13 O1 -1.17(17)
C9 C8 C13 O1 -179.73(10)
N1 C8 C13 C12 177.16(11)
C9 C8 C13 C12 -1.39(16)
O1 C14 C15 C16 53.97(13)
C18 C14 C15 C16 168.06(10)
C17 C14 C15 C16 -65.85(13)
C13 C12 C16 O2 -176.05(11)
C11 C12 C16 O2 6.53(18)
C13 C12 C16 C15 6.45(15)
C11 C12 C16 C15 -170.97(11)
C14 C15 C16 O2 147.37(11)
C14 C15 C16 C12 -35.06(14)
C13 C8 N1 C7 -178.57(11)
C9 C8 N1 C7 0.12(12)
C2 C7 N1 C8 178.28(11)
C6 C7 N1 C8 -0.60(12)
C12 C13 O1 C14 18.95(16)
C8 C13 O1 C14 -162.84(10)
C18 C14 O1 C13 -165.62(10)
C17 C14 O1 C13 75.58(12)
C15 C14 O1 C13 -46.16(13)

loop_
_cod_related_entry_id
_cod_related_entry_database
_cod_related_entry_code
1 ChemSpider 24740991
